data_1554238
loop_
_publ_author_name
'Yu, Hai-Xia'
'Zhi, Junge'
'Chang, Zheng-Feng'
'Shen, Tianjiao'
'Ding, Wei-Lu'
'Zhang, Xiaoling'
'Wang, Jin-Liang'

_publ_section_title
;
 Rational design of aggregation-induced emission sensor based on Rhodamine
 B for turn-on sensing of trivalent metal cations, reversible data
 protection, and bioimaging
;
_journal_issue 1
_journal_name_full 'Materials Chemistry Frontiers'
_journal_page_first 151
_journal_paper_doi 10.1039/C8QM00424B
_journal_volume 3
_journal_year 2019
_chemical_formula_sum 'C61 H55 N5 O2 S'
_chemical_formula_weight 922.16
_space_group_crystal_system triclinic
_space_group_IT_number 2
_space_group_name_Hall '-P 1'
_space_group_name_H-M_alt 'P -1'
_atom_sites_solution_hydrogens geom
_audit_creation_method SHELXL-2014/7
_audit_update_record
;
2018-01-03 deposited with the CCDC.
2018-11-19 downloaded from the CCDC.
;
_cell_angle_alpha 110.309(2)
_cell_angle_beta 101.188(2)
_cell_angle_gamma 97.849(2)
_cell_formula_units_Z 2
_cell_length_a 13.5619(9)
_cell_length_b 13.7951(10)
_cell_length_c 15.3779(11)
_cell_measurement_reflns_used 4586
_cell_measurement_temperature 296(2)
_cell_measurement_theta_max 22.19
_cell_measurement_theta_min 2.34
_cell_volume 2581.1(3)
_computing_cell_refinement 'Bruker SMART'
_computing_data_collection 'Bruker SMART'
_computing_data_reduction 'Bruker SHELXTL'
_computing_molecular_graphics 'Bruker SHELXTL'
_computing_publication_material 'Bruker SHELXTL'
_computing_structure_refinement 'SHELXL-2014/7 (Sheldrick, 2014)'
_computing_structure_solution 'SHELXL-2014/7 (Sheldrick, 2014)'
_diffrn_ambient_temperature 296(2)
_diffrn_measured_fraction_theta_full 0.999
_diffrn_measured_fraction_theta_max 0.999
_diffrn_measurement_device_type 'Bruker APEX-II CCD'
_diffrn_radiation_type MoK\a
_diffrn_radiation_wavelength 0.71073
_diffrn_reflns_av_R_equivalents 0.0389
_diffrn_reflns_av_unetI/netI 0.0611
_diffrn_reflns_Laue_measured_fraction_full 0.999
_diffrn_reflns_Laue_measured_fraction_max 0.999
_diffrn_reflns_limit_h_max 16
_diffrn_reflns_limit_h_min -16
_diffrn_reflns_limit_k_max 16
_diffrn_reflns_limit_k_min -16
_diffrn_reflns_limit_l_max 18
_diffrn_reflns_limit_l_min -18
_diffrn_reflns_number 25319
_diffrn_reflns_point_group_measured_fraction_full 0.999
_diffrn_reflns_point_group_measured_fraction_max 0.999
_diffrn_reflns_theta_full 25.048
_diffrn_reflns_theta_max 25.048
_diffrn_reflns_theta_min 1.570
_exptl_absorpt_coefficient_mu 0.111
_exptl_crystal_colour yellow
_exptl_crystal_density_diffrn 1.187
_exptl_crystal_description cuboid
_exptl_crystal_F_000 976
_exptl_crystal_recrystallization_method 'Re-crystallisation from solvent: CH3CN'
_exptl_crystal_size_max 0.180
_exptl_crystal_size_mid 0.140
_exptl_crystal_size_min 0.100
_exptl_transmission_factor_max 0.989
_exptl_transmission_factor_min 0.980
_refine_diff_density_max 0.437
_refine_diff_density_min -0.326
_refine_diff_density_rms 0.039
_refine_ls_extinction_method none
_refine_ls_goodness_of_fit_ref 1.019
_refine_ls_hydrogen_treatment constr
_refine_ls_matrix_type full
_refine_ls_number_parameters 622
_refine_ls_number_reflns 9139
_refine_ls_number_restraints 38
_refine_ls_restrained_S_all 1.058
_refine_ls_R_factor_all 0.1149
_refine_ls_R_factor_gt 0.0572
_refine_ls_shift/su_max 0.000
_refine_ls_shift/su_mean 0.000
_refine_ls_structure_factor_coef Fsqd
_refine_ls_weighting_details 'w=1/[\s^2^(Fo^2^)+(0.0565P)^2^+0.8717P] where P=(Fo^2^+2Fc^2^)/3'
_refine_ls_weighting_scheme calc
_refine_ls_wR_factor_gt 0.1280
_refine_ls_wR_factor_ref 0.1466
_reflns_Friedel_coverage 0.000
_reflns_number_gt 5281
_reflns_number_total 9139
_reflns_threshold_expression 'I > 2\s(I)'
_cod_data_source_file c8qm00424b2.cif
_cod_data_source_block 1
_cod_database_code 1554238
_shelx_shelxl_version_number 2014/7
_shelx_space_group_comment
;
The symmetry employed for this shelxl refinement is uniquely defined
by the following loop, which should always be used as a source of
symmetry information in preference to the above space-group names.
They are only intended as comments.
;

loop_
_space_group_symop_operation_xyz
'x, y, z'
'-x, -y, -z'

loop_
_atom_site_label
_atom_site_type_symbol
_atom_site_fract_x
_atom_site_fract_y
_atom_site_fract_z
_atom_site_U_iso_or_equiv
_atom_site_adp_type
_atom_site_occupancy
_atom_site_site_symmetry_order
_atom_site_calc_flag
_atom_site_refinement_flags_posn
_atom_site_refinement_flags_adp
S1 S 0.53204(6) 0.48495(6) 0.65531(5) 0.0518(2) Uani 1 1 d . .
O2 O 0.82925(15) 0.62528(13) 0.84737(13) 0.0498(5) Uani 1 1 d . .
O1 O 0.51759(14) 0.89538(16) 0.88572(14) 0.0632(6) Uani 1 1 d . .
N1 N 0.60386(17) 0.70500(16) 0.80815(15) 0.0430(5) Uani 1 1 d . .
N2 N 0.64858(15) 0.80369(16) 0.87888(15) 0.0414(5) Uani 1 1 d . .
C51 C 0.81934(18) 0.79912(19) 0.84757(17) 0.0359(6) Uani 1 1 d . .
C32 C 0.78288(19) 0.93713(19) 0.98991(17) 0.0385(6) Uani 1 1 d . .
C33 C 0.6074(2) 0.8903(2) 0.91232(18) 0.0431(7) Uani 1 1 d . .
C42 C 0.8075(2) 0.6548(2) 0.93597(18) 0.0424(6) Uani 1 1 d . .
C34 C 0.6936(2) 0.9744(2) 0.98382(18) 0.0411(6) Uani 1 1 d . .
C40 C 0.77894(19) 0.7489(2) 0.97758(18) 0.0401(6) Uani 1 1 d . .
N4 N 0.9552(2) 0.7218(2) 0.61396(18) 0.0698(7) Uani 1 1 d . U
C52 C 0.84259(19) 0.8702(2) 0.80454(19) 0.0430(7) Uani 1 1 d . .
H52A H 0.8283 0.9370 0.8287 0.052 Uiso 1 1 calc R U
C50 C 0.84474(19) 0.70216(19) 0.80977(18) 0.0391(6) Uani 1 1 d . .
C39 C 0.76189(18) 0.82122(19) 0.92428(17) 0.0384(6) Uani 1 1 d . .
C55 C 0.8884(2) 0.6752(2) 0.73297(18) 0.0456(7) Uani 1 1 d . .
H55A H 0.9035 0.6086 0.7099 0.055 Uiso 1 1 calc R U
C31 C 0.5140(2) 0.6891(2) 0.75374(19) 0.0472(7) Uani 1 1 d . .
H31A H 0.4773 0.7425 0.7649 0.057 Uiso 1 1 calc R U
C12 C 0.4442(2) 0.2983(2) 0.49411(18) 0.0454(7) Uani 1 1 d . .
C27 C 0.4363(2) 0.4056(2) 0.55229(18) 0.0461(7) Uani 1 1 d . .
C38 C 0.8751(2) 1.0031(2) 1.04929(19) 0.0505(7) Uani 1 1 d . .
H38A H 0.9355 0.9782 1.0541 0.061 Uiso 1 1 calc R U
C3 C 0.5865(2) -0.0177(2) 0.3204(2) 0.0524(7) Uani 1 1 d . .
C15 C 0.4224(2) -0.1876(2) 0.1878(2) 0.0529(8) Uani 1 1 d . .
C54 C 0.9100(2) 0.7464(2) 0.68954(19) 0.0462(7) Uani 1 1 d . U
C43 C 0.8157(2) 0.5826(2) 0.9792(2) 0.0539(8) Uani 1 1 d . .
H43A H 0.8347 0.5199 0.9481 0.065 Uiso 1 1 calc R U
C9 C 0.4631(2) 0.0948(2) 0.37918(19) 0.0490(7) Uani 1 1 d . .
C14 C 0.3881(2) 0.1427(2) 0.34842(19) 0.0510(7) Uani 1 1 d . .
H14A H 0.3424 0.1068 0.2881 0.061 Uiso 1 1 calc R U
C13 C 0.3789(2) 0.2417(2) 0.40394(19) 0.0501(7) Uani 1 1 d . .
H13A H 0.3274 0.2710 0.3802 0.060 Uiso 1 1 calc R U
C2 C 0.4770(2) -0.0097(2) 0.3173(2) 0.0496(7) Uani 1 1 d . .
C30 C 0.4700(2) 0.5884(2) 0.67523(19) 0.0462(7) Uani 1 1 d . .
C53 C 0.8856(2) 0.8458(2) 0.72823(19) 0.0472(7) Uani 1 1 d . .
H53A H 0.8988 0.8957 0.7016 0.057 Uiso 1 1 calc R U
C35 C 0.6929(2) 1.0774(2) 1.03857(19) 0.0537(8) Uani 1 1 d . .
H35A H 0.6319 1.1012 1.0359 0.064 Uiso 1 1 calc R U
C21 C 0.2894(2) -0.1024(2) 0.2629(2) 0.0549(8) Uani 1 1 d . .
C1 C 0.3996(2) -0.0939(2) 0.2607(2) 0.0515(7) Uani 1 1 d . .
C37 C 0.8755(2) 1.1076(2) 1.1015(2) 0.0587(8) Uani 1 1 d . .
H37A H 0.9373 1.1543 1.1402 0.070 Uiso 1 1 calc R U
C41 C 0.7613(2) 0.7693(2) 1.0675(2) 0.0569(8) Uani 1 1 d . .
H41A H 0.7431 0.8326 1.0983 0.068 Uiso 1 1 calc R U
C29 C 0.3805(2) 0.5615(2) 0.6048(2) 0.0582(8) Uani 1 1 d . .
H29A H 0.3364 0.6071 0.6029 0.070 Uiso 1 1 calc R U
C36 C 0.7848(2) 1.1435(2) 1.0970(2) 0.0597(8) Uani 1 1 d . .
H36A H 0.7863 1.2135 1.1341 0.072 Uiso 1 1 calc R U
C28 C 0.3620(2) 0.4584(2) 0.5360(2) 0.0576(8) Uani 1 1 d . .
H28A H 0.3041 0.4289 0.4839 0.069 Uiso 1 1 calc R U
N3 N 0.8018(3) 0.5310(2) 1.1124(2) 0.0916(10) Uani 1 1 d . U
C44 C 0.7960(2) 0.6021(2) 1.0687(2) 0.0614(8) Uani 1 1 d . U
C17 C 0.4627(2) -0.1764(3) 0.1148(2) 0.0633(8) Uani 1 1 d . .
H17A H 0.4760 -0.1101 0.1113 0.076 Uiso 1 1 calc R U
C26 C 0.2111(3) -0.1454(2) 0.1776(3) 0.0690(9) Uani 1 1 d . .
H26A H 0.2281 -0.1662 0.1190 0.083 Uiso 1 1 calc R U
C16 C 0.4034(2) -0.2869(2) 0.1915(2) 0.0661(9) Uani 1 1 d . .
H16A H 0.3752 -0.2966 0.2391 0.079 Uiso 1 1 calc R U
C59 C 0.9919(3) 0.6246(2) 0.5820(2) 0.0698(10) Uani 1 1 d . U
H59A H 0.9977 0.6086 0.5168 0.084 Uiso 1 1 calc R U
H59B H 0.9415 0.5669 0.5811 0.084 Uiso 1 1 calc R U
C45 C 0.7697(3) 0.6997(3) 1.1128(2) 0.0668(9) Uani 1 1 d . .
H45A H 0.7579 0.7171 1.1734 0.080 Uiso 1 1 calc R U
C11 C 0.5211(3) 0.2516(3) 0.5250(2) 0.0753(11) Uani 1 1 d . .
H11A H 0.5670 0.2877 0.5852 0.090 Uiso 1 1 calc R U
C4 C 0.6270(3) -0.0888(3) 0.3532(2) 0.0722(9) Uani 1 1 d . .
H4A H 0.5861 -0.1307 0.3746 0.087 Uiso 1 1 calc R U
C8 C 0.6495(3) 0.0438(3) 0.2897(3) 0.0760(10) Uani 1 1 d . .
H8A H 0.6242 0.0933 0.2687 0.091 Uiso 1 1 calc R U
C22 C 0.2608(3) -0.0739(2) 0.3490(3) 0.0696(9) Uani 1 1 d . .
H22A H 0.3117 -0.0454 0.4068 0.084 Uiso 1 1 calc R U
C10 C 0.5311(3) 0.1530(2) 0.4684(2) 0.0778(11) Uani 1 1 d . .
H10A H 0.5847 0.1250 0.4906 0.093 Uiso 1 1 calc R U
C46 C 0.8130(3) 0.4235(3) 1.0624(3) 0.0768(10) Uani 1 1 d . U
H46A H 0.7827 0.4020 0.9942 0.092 Uiso 1 1 calc R U
H46B H 0.7749 0.3758 1.0842 0.092 Uiso 1 1 calc R U
C20 C 0.4264(3) -0.3730(3) 0.1237(3) 0.0819(11) Uani 1 1 d . .
H20A H 0.4147 -0.4396 0.1268 0.098 Uiso 1 1 calc R U
C18 C 0.4832(3) -0.2618(3) 0.0474(3) 0.0789(10) Uani 1 1 d . .
H18A H 0.5087 -0.2533 -0.0021 0.095 Uiso 1 1 calc R U
C19 C 0.4664(3) -0.3582(3) 0.0529(3) 0.0875(12) Uani 1 1 d . .
H19A H 0.4821 -0.4151 0.0081 0.105 Uiso 1 1 calc R U
C6 C 0.7875(3) -0.0382(4) 0.3227(3) 0.0965(13) Uani 1 1 d . .
H6A H 0.8548 -0.0455 0.3234 0.116 Uiso 1 1 calc R U
C24 C 0.0830(3) -0.1287(3) 0.2661(5) 0.1051(15) Uani 1 1 d . .
H24A H 0.0141 -0.1378 0.2672 0.126 Uiso 1 1 calc R U
C5 C 0.7269(3) -0.0988(3) 0.3547(3) 0.0921(12) Uani 1 1 d . .
H5A H 0.7532 -0.1467 0.3775 0.111 Uiso 1 1 calc R U
C25 C 0.1083(3) -0.1573(3) 0.1792(4) 0.0937(13) Uani 1 1 d . .
H25A H 0.0567 -0.1844 0.1220 0.112 Uiso 1 1 calc R U
C23 C 0.1585(4) -0.0871(3) 0.3503(4) 0.0936(13) Uani 1 1 d . .
H23A H 0.1409 -0.0676 0.4086 0.112 Uiso 1 1 calc R U
C57 C 0.9873(3) 0.7986(3) 0.5751(3) 0.0906(11) Uani 1 1 d D U
H57A H 1.0080 0.8688 0.6258 0.109 Uiso 1 1 calc R U
H57B H 1.0467 0.7831 0.5507 0.109 Uiso 1 1 calc R U
C56 C 1.0942(3) 0.6305(3) 0.6444(3) 0.0939(12) Uani 1 1 d . .
H56A H 1.1145 0.5643 0.6199 0.141 Uiso 1 1 calc R U
H56B H 1.1449 0.6864 0.6444 0.141 Uiso 1 1 calc R U
H56C H 1.0887 0.6447 0.7087 0.141 Uiso 1 1 calc R U
C7 C 0.7492(3) 0.0332(3) 0.2896(3) 0.0933(12) Uani 1 1 d . .
H7A H 0.7901 0.0740 0.2673 0.112 Uiso 1 1 calc R U
C49 C 0.9208(3) 0.4125(4) 1.0773(3) 0.1130(15) Uani 1 1 d . .
H49A H 0.9230 0.3404 1.0427 0.170 Uiso 1 1 calc R U
H49B H 0.9588 0.4582 1.0544 0.170 Uiso 1 1 calc R U
H49C H 0.9510 0.4320 1.1445 0.170 Uiso 1 1 calc R U
C48 C 0.7966(4) 0.5619(4) 1.2153(3) 0.1072(14) Uani 1 1 d D U
H48A H 0.8335 0.5206 1.2443 0.129 Uiso 1 1 calc R U
H48B H 0.8292 0.6363 1.2513 0.129 Uiso 1 1 calc R U
C47 C 0.6896(4) 0.5433(5) 1.2194(4) 0.158(2) Uani 1 1 d D .
H47A H 0.6870 0.5632 1.2851 0.237 Uiso 1 1 calc R U
H47B H 0.6535 0.5849 1.1914 0.237 Uiso 1 1 calc R U
H47C H 0.6577 0.4695 1.1844 0.237 Uiso 1 1 calc R U
C58 C 0.9060(5) 0.7977(5) 0.4986(3) 0.170(2) Uani 1 1 d D U
H58A H 0.9299 0.8495 0.4745 0.254 Uiso 1 1 calc R U
H58B H 0.8863 0.7287 0.4478 0.254 Uiso 1 1 calc R U
H58C H 0.8476 0.8143 0.5228 0.254 Uiso 1 1 calc R U
C61 C 0.8274(6) 0.3683(4) 0.7251(5) 0.219(4) Uani 1 1 d D .
H61A H 0.7536 0.3511 0.7115 0.329 Uiso 1 1 calc R U
H61B H 0.8551 0.3174 0.7460 0.329 Uiso 1 1 calc R U
H61C H 0.8537 0.4378 0.7748 0.329 Uiso 1 1 calc R U
C62 C 0.8556(6) 0.3665(4) 0.6435(5) 0.184(3) Uani 1 1 d D .
N5 N 0.8964(11) 0.3708(6) 0.5964(8) 0.472(11) Uani 1 1 d D .

loop_
_atom_site_aniso_label
_atom_site_aniso_U_11
_atom_site_aniso_U_22
_atom_site_aniso_U_33
_atom_site_aniso_U_23
_atom_site_aniso_U_13
_atom_site_aniso_U_12
S1 0.0492(4) 0.0464(4) 0.0466(4) 0.0082(3) 0.0011(3) 0.0105(4)
O2 0.0739(13) 0.0365(10) 0.0501(11) 0.0184(9) 0.0298(10) 0.0233(10)
O1 0.0400(12) 0.0629(13) 0.0686(14) 0.0047(11) 0.0044(10) 0.0229(10)
N1 0.0409(13) 0.0360(13) 0.0452(13) 0.0098(10) 0.0085(11) 0.0059(11)
N2 0.0357(12) 0.0324(12) 0.0478(13) 0.0076(10) 0.0048(10) 0.0103(10)
C51 0.0324(14) 0.0334(14) 0.0400(14) 0.0132(12) 0.0052(12) 0.0094(12)
C32 0.0361(15) 0.0364(14) 0.0388(15) 0.0111(12) 0.0065(12) 0.0082(13)
C33 0.0375(16) 0.0443(16) 0.0457(16) 0.0121(13) 0.0117(13) 0.0156(14)
C42 0.0445(16) 0.0413(16) 0.0439(16) 0.0165(13) 0.0147(13) 0.0122(13)
C34 0.0413(16) 0.0384(15) 0.0410(15) 0.0118(12) 0.0080(12) 0.0138(13)
C40 0.0394(15) 0.0393(15) 0.0426(15) 0.0147(12) 0.0117(12) 0.0128(13)
N4 0.103(2) 0.0652(16) 0.0604(16) 0.0281(13) 0.0469(15) 0.0335(15)
C52 0.0407(16) 0.0360(15) 0.0496(17) 0.0143(13) 0.0051(13) 0.0148(13)
C50 0.0417(16) 0.0337(14) 0.0402(15) 0.0141(12) 0.0076(12) 0.0076(12)
C39 0.0335(14) 0.0340(14) 0.0430(15) 0.0100(12) 0.0053(12) 0.0114(12)
C55 0.0578(18) 0.0366(15) 0.0433(16) 0.0127(13) 0.0162(14) 0.0165(14)
C31 0.0442(17) 0.0391(16) 0.0523(17) 0.0114(13) 0.0100(14) 0.0103(14)
C12 0.0509(17) 0.0422(16) 0.0393(16) 0.0144(13) 0.0082(13) 0.0064(14)
C27 0.0479(17) 0.0420(16) 0.0403(16) 0.0124(13) 0.0052(13) 0.0021(14)
C38 0.0402(17) 0.0474(17) 0.0570(18) 0.0154(15) 0.0045(14) 0.0121(14)
C3 0.0518(19) 0.0419(16) 0.0524(18) 0.0110(14) 0.0018(14) 0.0112(15)
C15 0.0490(18) 0.0428(17) 0.0588(19) 0.0159(15) 0.0019(15) 0.0118(14)
C54 0.0508(17) 0.0445(16) 0.0415(16) 0.0144(13) 0.0099(13) 0.0137(14)
C43 0.068(2) 0.0487(17) 0.0596(19) 0.0272(15) 0.0281(16) 0.0271(15)
C9 0.0513(18) 0.0438(16) 0.0480(17) 0.0149(14) 0.0071(14) 0.0133(14)
C14 0.0463(17) 0.0476(17) 0.0444(16) 0.0088(14) -0.0033(13) 0.0091(14)
C13 0.0448(17) 0.0437(16) 0.0512(17) 0.0120(14) -0.0005(14) 0.0115(14)
C2 0.0508(18) 0.0457(17) 0.0495(17) 0.0177(14) 0.0055(14) 0.0143(15)
C30 0.0432(17) 0.0429(16) 0.0475(16) 0.0135(13) 0.0103(14) 0.0061(13)
C53 0.0529(18) 0.0437(16) 0.0476(17) 0.0225(14) 0.0093(14) 0.0110(14)
C35 0.060(2) 0.0459(17) 0.0494(17) 0.0100(14) 0.0081(15) 0.0239(16)
C21 0.060(2) 0.0373(16) 0.066(2) 0.0179(15) 0.0157(17) 0.0130(15)
C1 0.0546(19) 0.0451(17) 0.0540(18) 0.0195(15) 0.0087(15) 0.0146(16)
C37 0.0534(19) 0.0433(17) 0.0588(19) 0.0080(15) -0.0031(15) 0.0019(15)
C41 0.071(2) 0.0549(18) 0.0569(19) 0.0228(16) 0.0284(16) 0.0323(16)
C29 0.0484(18) 0.0503(18) 0.062(2) 0.0111(15) 0.0027(15) 0.0133(15)
C36 0.073(2) 0.0339(16) 0.0550(19) 0.0046(14) 0.0015(17) 0.0111(16)
C28 0.0515(18) 0.0515(18) 0.0536(18) 0.0098(15) -0.0021(15) 0.0101(15)
N3 0.143(3) 0.089(2) 0.0981(19) 0.0670(19) 0.068(2) 0.067(2)
C44 0.076(2) 0.066(2) 0.062(2) 0.0375(17) 0.0271(17) 0.0305(18)
C17 0.071(2) 0.055(2) 0.060(2) 0.0199(17) 0.0123(17) 0.0175(17)
C26 0.061(2) 0.056(2) 0.079(2) 0.0183(18) 0.0080(19) 0.0151(17)
C16 0.071(2) 0.050(2) 0.071(2) 0.0218(17) 0.0091(18) 0.0148(17)
C59 0.107(3) 0.060(2) 0.0509(19) 0.0153(16) 0.042(2) 0.030(2)
C45 0.094(3) 0.073(2) 0.0538(19) 0.0324(18) 0.0368(18) 0.037(2)
C11 0.091(3) 0.064(2) 0.0454(18) 0.0061(16) -0.0180(17) 0.028(2)
C4 0.065(2) 0.066(2) 0.081(2) 0.0306(19) 0.0009(18) 0.0207(18)
C8 0.058(2) 0.074(2) 0.096(3) 0.038(2) 0.010(2) 0.0172(19)
C22 0.075(2) 0.054(2) 0.082(2) 0.0234(18) 0.029(2) 0.0160(18)
C10 0.090(3) 0.059(2) 0.060(2) 0.0070(17) -0.0188(18) 0.0355(19)
C46 0.083(3) 0.084(2) 0.095(3) 0.062(2) 0.033(2) 0.031(2)
C20 0.083(3) 0.048(2) 0.104(3) 0.023(2) 0.009(2) 0.0210(19)
C18 0.088(3) 0.076(3) 0.072(2) 0.019(2) 0.026(2) 0.031(2)
C19 0.092(3) 0.070(3) 0.088(3) 0.011(2) 0.018(2) 0.039(2)
C6 0.060(3) 0.101(3) 0.110(3) 0.019(3) 0.014(2) 0.030(3)
C24 0.065(3) 0.075(3) 0.175(5) 0.038(3) 0.051(3) 0.016(2)
C5 0.070(3) 0.086(3) 0.114(3) 0.037(3) 0.000(2) 0.035(2)
C25 0.056(2) 0.076(3) 0.127(4) 0.024(3) 0.004(2) 0.011(2)
C23 0.093(3) 0.073(3) 0.126(4) 0.034(3) 0.059(3) 0.021(2)
C57 0.122(3) 0.094(3) 0.090(3) 0.057(2) 0.052(2) 0.040(2)
C56 0.108(3) 0.088(3) 0.092(3) 0.029(2) 0.036(3) 0.046(3)
C7 0.065(3) 0.105(3) 0.109(3) 0.044(3) 0.020(2) 0.013(2)
C49 0.098(3) 0.146(4) 0.127(4) 0.078(3) 0.034(3) 0.056(3)
C48 0.150(4) 0.125(3) 0.098(2) 0.077(3) 0.060(3) 0.061(3)
C47 0.177(6) 0.171(5) 0.184(6) 0.104(5) 0.108(5) 0.042(4)
C58 0.248(6) 0.206(5) 0.103(3) 0.096(3) 0.037(3) 0.116(5)
C61 0.337(10) 0.076(4) 0.279(9) 0.048(5) 0.207(8) 0.030(5)
C62 0.299(8) 0.079(3) 0.240(7) 0.057(4) 0.220(7) 0.051(4)
N5 0.94(3) 0.228(8) 0.517(16) 0.193(9) 0.63(2) 0.213(12)

loop_
_atom_type_symbol
_atom_type_description
_atom_type_scat_dispersion_real
_atom_type_scat_dispersion_imag
_atom_type_scat_source
C C 0.0033 0.0016 'International Tables Vol C Tables 4.2.6.8 and 6.1.1.4'
N N 0.0061 0.0033 'International Tables Vol C Tables 4.2.6.8 and 6.1.1.4'
O O 0.0106 0.0060 'International Tables Vol C Tables 4.2.6.8 and 6.1.1.4'
S S 0.1246 0.1234 'International Tables Vol C Tables 4.2.6.8 and 6.1.1.4'
H H 0.0000 0.0000 'International Tables Vol C Tables 4.2.6.8 and 6.1.1.4'

loop_
_geom_angle_atom_site_label_1
_geom_angle_atom_site_label_2
_geom_angle_atom_site_label_3
_geom_angle
C30 S1 C27 92.09(13)
C50 O2 C42 117.90(19)
C31 N1 N2 119.6(2)
C33 N2 N1 130.2(2)
C33 N2 C39 114.4(2)
N1 N2 C39 115.31(18)
C50 C51 C52 115.7(2)
C50 C51 C39 121.2(2)
C52 C51 C39 122.9(2)
C38 C32 C34 120.6(2)
C38 C32 C39 128.6(2)
C34 C32 C39 110.8(2)
O1 C33 N2 126.2(2)
O1 C33 C34 128.4(2)
N2 C33 C34 105.4(2)
C43 C42 C40 122.6(2)
C43 C42 O2 115.0(2)
C40 C42 O2 122.4(2)
C32 C34 C35 121.5(2)
C32 C34 C33 110.0(2)
C35 C34 C33 128.6(2)
C42 C40 C41 116.3(2)
C42 C40 C39 120.9(2)
C41 C40 C39 122.7(2)
C54 N4 C59 121.3(2)
C54 N4 C57 122.2(3)
C59 N4 C57 115.4(3)
C53 C52 C51 122.8(2)
C53 C52 H52A 118.6
C51 C52 H52A 118.6
O2 C50 C55 115.1(2)
O2 C50 C51 122.0(2)
C55 C50 C51 122.9(2)
C40 C39 C51 109.55(19)
C40 C39 N2 110.2(2)
C51 C39 N2 109.51(19)
C40 C39 C32 113.4(2)
C51 C39 C32 114.3(2)
N2 C39 C32 99.37(18)
C50 C55 C54 121.0(2)
C50 C55 H55A 119.5
C54 C55 H55A 119.5
N1 C31 C30 119.8(2)
N1 C31 H31A 120.1
C30 C31 H31A 120.1
C13 C12 C11 116.8(2)
C13 C12 C27 121.3(2)
C11 C12 C27 121.7(2)
C28 C27 C12 128.7(2)
C28 C27 S1 110.4(2)
C12 C27 S1 120.8(2)
C32 C38 C37 118.1(2)
C32 C38 H38A 120.9
C37 C38 H38A 120.9
C8 C3 C4 117.9(3)
C8 C3 C2 121.8(3)
C4 C3 C2 120.3(3)
C17 C15 C16 118.3(3)
C17 C15 C1 120.6(3)
C16 C15 C1 121.1(3)
N4 C54 C55 121.9(2)
N4 C54 C53 121.5(3)
C55 C54 C53 116.6(2)
C42 C43 C44 121.1(3)
C42 C43 H43A 119.5
C44 C43 H43A 119.5
C14 C9 C10 116.5(3)
C14 C9 C2 122.4(2)
C10 C9 C2 120.9(2)
C13 C14 C9 122.2(3)
C13 C14 H14A 118.9
C9 C14 H14A 118.9
C14 C13 C12 121.4(3)
C14 C13 H13A 119.3
C12 C13 H13A 119.3
C1 C2 C9 124.9(3)
C1 C2 C3 119.9(2)
C9 C2 C3 115.3(2)
C29 C30 C31 127.5(3)
C29 C30 S1 110.5(2)
C31 C30 S1 121.9(2)
C52 C53 C54 121.0(3)
C52 C53 H53A 119.5
C54 C53 H53A 119.5
C36 C35 C34 118.0(3)
C36 C35 H35A 121.0
C34 C35 H35A 121.0
C22 C21 C26 117.9(3)
C22 C21 C1 121.6(3)
C26 C21 C1 120.4(3)
C2 C1 C21 125.0(3)
C2 C1 C15 119.4(3)
C21 C1 C15 115.5(2)
C38 C37 C36 120.8(3)
C38 C37 H37A 119.6
C36 C37 H37A 119.6
C45 C41 C40 122.6(3)
C45 C41 H41A 118.7
C40 C41 H41A 118.7
C30 C29 C28 113.3(3)
C30 C29 H29A 123.3
C28 C29 H29A 123.3
C35 C36 C37 120.9(3)
C35 C36 H36A 119.6
C37 C36 H36A 119.6
C27 C28 C29 113.7(3)
C27 C28 H28A 123.2
C29 C28 H28A 123.2
C44 N3 C46 122.1(3)
C44 N3 C48 120.5(3)
C46 N3 C48 117.4(3)
N3 C44 C43 122.3(3)
N3 C44 C45 121.2(3)
C43 C44 C45 116.5(3)
C15 C17 C18 121.0(3)
C15 C17 H17A 119.5
C18 C17 H17A 119.5
C25 C26 C21 120.7(4)
C25 C26 H26A 119.7
C21 C26 H26A 119.7
C15 C16 C20 120.3(3)
C15 C16 H16A 119.9
C20 C16 H16A 119.9
N4 C59 C56 113.2(3)
N4 C59 H59A 108.9
C56 C59 H59A 108.9
N4 C59 H59B 108.9
C56 C59 H59B 108.9
H59A C59 H59B 107.7
C41 C45 C44 120.9(3)
C41 C45 H45A 119.6
C44 C45 H45A 119.6
C10 C11 C12 121.6(3)
C10 C11 H11A 119.2
C12 C11 H11A 119.2
C5 C4 C3 121.1(4)
C5 C4 H4A 119.5
C3 C4 H4A 119.5
C3 C8 C7 121.4(3)
C3 C8 H8A 119.3
C7 C8 H8A 119.3
C23 C22 C21 121.3(4)
C23 C22 H22A 119.4
C21 C22 H22A 119.4
C11 C10 C9 121.4(3)
C11 C10 H10A 119.3
C9 C10 H10A 119.3
N3 C46 C49 113.5(3)
N3 C46 H46A 108.9
C49 C46 H46A 108.9
N3 C46 H46B 108.9
C49 C46 H46B 108.9
H46A C46 H46B 107.7
C19 C20 C16 119.4(3)
C19 C20 H20A 120.3
C16 C20 H20A 120.3
C19 C18 C17 120.1(4)
C19 C18 H18A 120.0
C17 C18 H18A 120.0
C18 C19 C20 120.8(4)
C18 C19 H19A 119.6
C20 C19 H19A 119.6
C5 C6 C7 120.2(4)
C5 C6 H6A 119.9
C7 C6 H6A 119.9
C23 C24 C25 120.4(4)
C23 C24 H24A 119.8
C25 C24 H24A 119.8
C6 C5 C4 120.1(4)
C6 C5 H5A 120.0
C4 C5 H5A 120.0
C24 C25 C26 119.7(4)
C24 C25 H25A 120.1
C26 C25 H25A 120.1
C24 C23 C22 120.0(4)
C24 C23 H23A 120.0
C22 C23 H23A 120.0
C58 C57 N4 111.7(4)
C58 C57 H57A 109.3
N4 C57 H57A 109.3
C58 C57 H57B 109.3
N4 C57 H57B 109.3
H57A C57 H57B 107.9
C59 C56 H56A 109.5
C59 C56 H56B 109.5
H56A C56 H56B 109.5
C59 C56 H56C 109.5
H56A C56 H56C 109.5
H56B C56 H56C 109.5
C6 C7 C8 119.4(4)
C6 C7 H7A 120.3
C8 C7 H7A 120.3
C46 C49 H49A 109.5
C46 C49 H49B 109.5
H49A C49 H49B 109.5
C46 C49 H49C 109.5
H49A C49 H49C 109.5
H49B C49 H49C 109.5
C47 C48 N3 110.0(4)
C47 C48 H48A 109.7
N3 C48 H48A 109.7
C47 C48 H48B 109.7
N3 C48 H48B 109.7
H48A C48 H48B 108.2
C48 C47 H47A 109.5
C48 C47 H47B 109.5
H47A C47 H47B 109.5
C48 C47 H47C 109.5
H47A C47 H47C 109.5
H47B C47 H47C 109.5
C57 C58 H58A 109.5
C57 C58 H58B 109.5
H58A C58 H58B 109.5
C57 C58 H58C 109.5
H58A C58 H58C 109.5
H58B C58 H58C 109.5
C62 C61 H61A 109.5
C62 C61 H61B 109.5
H61A C61 H61B 109.5
C62 C61 H61C 109.5
H61A C61 H61C 109.5
H61B C61 H61C 109.5
N5 C62 C61 163.6(14)

loop_
_geom_bond_atom_site_label_1
_geom_bond_atom_site_label_2
_geom_bond_distance
S1 C30 1.721(3)
S1 C27 1.733(3)
O2 C50 1.384(3)
O2 C42 1.383(3)
O1 C33 1.227(3)
N1 C31 1.279(3)
N1 N2 1.377(3)
N2 C33 1.368(3)
N2 C39 1.507(3)
C51 C50 1.382(3)
C51 C52 1.395(3)
C51 C39 1.504(3)
C32 C38 1.377(4)
C32 C34 1.377(3)
C32 C39 1.517(3)
C33 C34 1.472(4)
C42 C43 1.382(4)
C42 C40 1.379(3)
C34 C35 1.380(3)
C40 C41 1.387(4)
C40 C39 1.509(3)
N4 C54 1.378(3)
N4 C59 1.452(4)
N4 C57 1.444(4)
C52 C53 1.370(4)
C52 H52A 0.9300
C50 C55 1.382(3)
C55 C54 1.397(4)
C55 H55A 0.9300
C31 C30 1.440(4)
C31 H31A 0.9300
C12 C13 1.379(3)
C12 C11 1.391(4)
C12 C27 1.471(4)
C27 C28 1.356(4)
C38 C37 1.384(4)
C38 H38A 0.9300
C3 C8 1.382(4)
C3 C4 1.378(4)
C3 C2 1.496(4)
C15 C17 1.384(4)
C15 C16 1.382(4)
C15 C1 1.504(4)
C54 C53 1.406(4)
C43 C44 1.394(4)
C43 H43A 0.9300
C9 C14 1.382(4)
C9 C10 1.385(4)
C9 C2 1.487(4)
C14 C13 1.374(4)
C14 H14A 0.9300
C13 H13A 0.9300
C2 C1 1.349(4)
C30 C29 1.368(4)
C53 H53A 0.9300
C35 C36 1.371(4)
C35 H35A 0.9300
C21 C22 1.391(4)
C21 C26 1.396(4)
C21 C1 1.491(4)
C37 C36 1.385(4)
C37 H37A 0.9300
C41 C45 1.373(4)
C41 H41A 0.9300
C29 C28 1.400(4)
C29 H29A 0.9300
C36 H36A 0.9300
C28 H28A 0.9300
N3 C44 1.370(4)
N3 C46 1.459(4)
N3 C48 1.509(4)
C44 C45 1.412(4)
C17 C18 1.377(4)
C17 H17A 0.9300
C26 C25 1.388(5)
C26 H26A 0.9300
C16 C20 1.401(4)
C16 H16A 0.9300
C59 C56 1.500(5)
C59 H59A 0.9700
C59 H59B 0.9700
C45 H45A 0.9300
C11 C10 1.378(4)
C11 H11A 0.9300
C4 C5 1.378(5)
C4 H4A 0.9300
C8 C7 1.380(5)
C8 H8A 0.9300
C22 C23 1.380(5)
C22 H22A 0.9300
C10 H10A 0.9300
C46 C49 1.472(5)
C46 H46A 0.9700
C46 H46B 0.9700
C20 C19 1.368(5)
C20 H20A 0.9300
C18 C19 1.353(5)
C18 H18A 0.9300
C19 H19A 0.9300
C6 C5 1.367(5)
C6 C7 1.373(5)
C6 H6A 0.9300
C24 C23 1.366(6)
C24 C25 1.381(6)
C24 H24A 0.9300
C5 H5A 0.9300
C25 H25A 0.9300
C23 H23A 0.9300
C57 C58 1.443(5)
C57 H57A 0.9700
C57 H57B 0.9700
C56 H56A 0.9600
C56 H56B 0.9600
C56 H56C 0.9600
C7 H7A 0.9300
C49 H49A 0.9600
C49 H49B 0.9600
C49 H49C 0.9600
C48 C47 1.456(5)
C48 H48A 0.9700
C48 H48B 0.9700
C47 H47A 0.9600
C47 H47B 0.9600
C47 H47C 0.9600
C58 H58A 0.9600
C58 H58B 0.9600
C58 H58C 0.9600
C61 C62 1.375(6)
C61 H61A 0.9600
C61 H61B 0.9600
C61 H61C 0.9600
C62 N5 1.004(6)

loop_
_geom_hbond_atom_site_label_D
_geom_hbond_atom_site_label_H
_geom_hbond_atom_site_label_A
_geom_hbond_distance_DH
_geom_hbond_distance_HA
_geom_hbond_distance_DA
_geom_hbond_angle_DHA
_geom_hbond_site_symmetry_A
C61 H61C O2 0.96 2.53 3.381(5) 147.2 .
C59 H59A N5 0.97 2.53 3.397(7) 149.3 2_766
C31 H31A O1 0.93 2.18 2.852(3) 127.9 .
C61 H61C O2 0.96 2.53 3.381(5) 147.2 .
C59 H59A N5 0.97 2.53 3.397(7) 149.3 2_766
C31 H31A O1 0.93 2.18 2.852(3) 127.9 .
C61 H61C O2 0.96 2.53 3.381(5) 147.2 .
C59 H59A N5 0.97 2.53 3.397(7) 149.3 2_766
C31 H31A O1 0.93 2.18 2.852(3) 127.9 .
